data_9015968
loop_
_publ_author_name
'Shi, Y.'
'Liang, J. K.'
'Zhang, H.'
'Yang, J. L.'
'Zhuang, W. D.'
'Rao, G. H.'

_publ_section_title
;
 Crystal structure and vibrational spectra studies of stillwellite compounds NdBSiO5
;
_journal_name_full 'Journal of Alloys and Compounds'
_journal_page_first 163
_journal_page_last 169
_journal_volume 259
_journal_year 1997
_chemical_compound_source Synthetic
_chemical_formula_sum 'B Nd O5 Si'
_chemical_name_mineral Stillwellite-(Nd)
_space_group_IT_number 152
_symmetry_space_group_name_Hall 'P 31 2"'
_symmetry_space_group_name_H-M 'P 31 2 1'
_cell_angle_alpha 90
_cell_angle_beta 90
_cell_angle_gamma 120
_cell_length_a 6.8035
_cell_length_b 6.8035
_cell_length_c 6.6487
_cell_formula_units_Z 3
_cell_volume 266.521
_database_code_amcsd 0018729
_exptl_crystal_density_diffrn 4.918
_cod_original_formula_sum 'Nd B Si O5'
_cod_database_code 9015968

loop_
_space_group_symop_operation_xyz
x,y,z
y,x,-z
-y,x-y,1/3+z
-x,-x+y,1/3-z
-x+y,-x,2/3+z
x-y,-y,2/3-z

loop_
_atom_site_label
_atom_site_fract_x
_atom_site_fract_y
_atom_site_fract_z
_atom_site_occupancy
_atom_site_U_iso_or_equiv
Nd 0.41590 0.00000 0.33333 1.00000 0.00266
B 0.87230 0.00000 0.33333 1.00000 0.01925
Si 0.41770 0.00000 0.83333 1.00000 0.00431
O1 0.32840 0.13870 0.97170 1.00000 0.01279
O2 0.45870 0.85110 0.00040 1.00000 0.01659
O3 -0.01800 0.04530 0.55550 0.50000 0.00798

loop_
_cod_related_entry_id
_cod_related_entry_database
_cod_related_entry_code
1 AMCSD 0018729
